data_2207865
loop_
_publ_author_name
'J. Radha Krishna'
' Krishnaiah, M.'
'Stephen Babu,M.F.'
'Suresh Reddy, C.'
'Vedavati G. Puranik.'

_publ_section_title
;
 3-(2-Chlorophenoxy)-1,5-dihydroxy-2,4,3-benzodioxaphosphepine 3-oxide
;
_journal_coeditor_code RZ6149
_journal_issue 1
_journal_name_full 'Acta Crystallographica Section E'
_journal_page_first o249
_journal_page_last o250
_journal_paper_doi 10.1107/S1600536805041371
_journal_volume 62
_journal_year 2006
_chemical_formula_iupac 'C14 H12 Cl O4 P'
_chemical_formula_moiety 'C14 H12 Cl O4 P'
_chemical_formula_sum 'C14 H12 Cl O4 P'
_chemical_formula_weight 310.66
_chemical_name_systematic
;
3-(2-Chlorophenoxy)-1,5-dihydroxy-2,4,3-benzodioxaphosphepine 3-oxide
;
_space_group_IT_number 14
_symmetry_cell_setting monoclinic
_symmetry_space_group_name_Hall '-P 2ybc'
_symmetry_space_group_name_H-M 'P 1 21/c 1'
_atom_sites_solution_hydrogens geom
_atom_sites_solution_primary direct
_atom_sites_solution_secondary difmap
_audit_creation_method SHELXL-97
_cell_angle_alpha 90.00
_cell_angle_beta 118.15(2)
_cell_angle_gamma 90.00
_cell_formula_units_Z 4
_cell_length_a 13.585(2)
_cell_length_b 8.7190(10)
_cell_length_c 13.106(2)
_cell_measurement_reflns_used 989
_cell_measurement_temperature 293(2)
_cell_measurement_theta_max 25.00
_cell_measurement_theta_min 2.89
_cell_volume 1368.8(4)
_computing_cell_refinement 'SAINT (Bruker, 2002)'
_computing_data_collection 'SMART (Bruker, 2001)'
_computing_data_reduction SAINT
_computing_molecular_graphics 'ZORTEPII (Zsolnai, 1997)'
_computing_publication_material
;
enCIFer (CCDC, 2003) and PARST (Nardelli, 1995)'
;
_computing_structure_refinement 'SHELXL97 (Sheldrick, 1997)'
_computing_structure_solution 'SHELXS97 (Sheldrick, 1997)'
_diffrn_ambient_temperature 293(2)
_diffrn_measured_fraction_theta_full 0.997
_diffrn_measured_fraction_theta_max 0.997
_diffrn_measurement_device_type
;
Siemens SMART CCD area-detector
;
_diffrn_measurement_method \w
_diffrn_radiation_monochromator graphite
_diffrn_radiation_source 'fine-focus sealed tube'
_diffrn_radiation_type MoK\a
_diffrn_radiation_wavelength 0.71073
_diffrn_reflns_av_R_equivalents 0.0242
_diffrn_reflns_av_sigmaI/netI 0.0279
_diffrn_reflns_limit_h_max 15
_diffrn_reflns_limit_h_min -16
_diffrn_reflns_limit_k_max 10
_diffrn_reflns_limit_k_min -7
_diffrn_reflns_limit_l_max 15
_diffrn_reflns_limit_l_min -15
_diffrn_reflns_number 6682
_diffrn_reflns_theta_full 25.00
_diffrn_reflns_theta_max 25.00
_diffrn_reflns_theta_min 2.89
_diffrn_standards_number 0
_exptl_absorpt_coefficient_mu 0.405
_exptl_absorpt_correction_T_max 0.949
_exptl_absorpt_correction_T_min 0.906
_exptl_absorpt_correction_type multi-scan
_exptl_absorpt_process_details '(SADABS; Bruker, 2001)'
_exptl_crystal_colour yellow
_exptl_crystal_density_diffrn 1.508
_exptl_crystal_density_method 'not measured'
_exptl_crystal_description prism
_exptl_crystal_F_000 640
_exptl_crystal_size_max 0.25
_exptl_crystal_size_mid 0.25
_exptl_crystal_size_min 0.13
_refine_diff_density_max 0.183
_refine_diff_density_min -0.242
_refine_ls_extinction_coef 0.046(3)
_refine_ls_extinction_expression Fc^*^=kFc[1+0.001xFc^2^\l^3^/sin(2\q)]^-1/4^
_refine_ls_extinction_method SHELXL97
_refine_ls_goodness_of_fit_ref 1.314
_refine_ls_hydrogen_treatment refall
_refine_ls_matrix_type full
_refine_ls_number_parameters 229
_refine_ls_number_reflns 2410
_refine_ls_number_restraints 0
_refine_ls_restrained_S_all 1.314
_refine_ls_R_factor_all 0.0569
_refine_ls_R_factor_gt 0.0512
_refine_ls_shift/su_max 0.000
_refine_ls_shift/su_mean 0.000
_refine_ls_structure_factor_coef Fsqd
_refine_ls_weighting_details 'calc w=1/[\s^2^(Fo^2^)+(0.0335P)^2^+0.766P] where P=(Fo^2^+2Fc^2^)/3'
_refine_ls_weighting_scheme calc
_refine_ls_wR_factor_gt 0.1118
_refine_ls_wR_factor_ref 0.1145
_reflns_number_gt 2236
_reflns_number_total 2410
_reflns_threshold_expression I>2\s(I)
_cod_data_source_file rz6149.cif
_cod_data_source_block I
_cod_original_sg_symbol_H-M 'P 21/c'
_cod_database_code 2207865
_cod_database_fobs_code 2207865

loop_
_symmetry_equiv_pos_as_xyz
'x, y, z'
'-x, y+1/2, -z+1/2'
'-x, -y, -z'
'x, -y-1/2, z-1/2'

loop_
_atom_site_label
_atom_site_fract_x
_atom_site_fract_y
_atom_site_fract_z
_atom_site_U_iso_or_equiv
_atom_site_adp_type
_atom_site_calc_flag
_atom_site_occupancy
_atom_site_type_symbol
H1A 0.237(2) 0.954(4) 0.295(2) 0.039(8) Uiso d 1 H
H1B 0.215(2) 0.787(3) 0.316(2) 0.046(8) Uiso d 1 H
H5B 0.358(3) 1.115(4) 0.249(3) 0.049(9) Uiso d 1 H
H8 0.569(3) 0.637(4) 0.564(3) 0.059(9) Uiso d 1 H
H9 0.378(3) 0.669(4) 0.457(3) 0.048(9) Uiso d 1 H
H5A 0.461(3) 1.095(4) 0.229(3) 0.052(9) Uiso d 1 H
H15 0.144(2) 1.569(4) 0.051(3) 0.048(8) Uiso d 1 H
H7 0.689(3) 0.796(4) 0.529(3) 0.054(9) Uiso d 1 H
H16 0.058(3) 1.555(4) -0.149(3) 0.053(9) Uiso d 1 H
H18 0.051(3) 1.102(4) -0.129(3) 0.055(9) Uiso d 1 H
H6 0.612(3) 0.969(4) 0.379(3) 0.065(10) Uiso d 1 H
H17 0.015(3) 1.318(4) -0.237(3) 0.073(11) Uiso d 1 H
P3 0.21146(7) 0.92684(8) 0.07582(6) 0.0432(2) Uani d 1 P
Cl 0.21078(8) 1.35784(10) 0.22422(7) 0.0650(3) Uani d 1 Cl
O12 0.14626(16) 1.0709(2) 0.08935(17) 0.0447(5) Uani d 1 O
O2 0.20807(16) 0.8156(2) 0.16665(17) 0.0471(5) Uani d 1 O
O4 0.33469(16) 0.9805(2) 0.12017(17) 0.0471(5) Uani d 1 O
C13 0.1226(2) 1.2029(3) 0.0212(2) 0.0382(6) Uani d 1 C
O20 0.1661(2) 0.8606(3) -0.03888(19) 0.0613(6) Uani d 1 O
C5 0.4028(3) 1.0453(4) 0.2353(3) 0.0478(7) Uani d 1 C
C1 0.2547(3) 0.8535(4) 0.2893(3) 0.0458(7) Uani d 1 C
C11 0.4492(2) 0.9258(3) 0.3284(2) 0.0402(6) Uani d 1 C
C10 0.3784(2) 0.8348(3) 0.3531(2) 0.0401(6) Uani d 1 C
C14 0.1490(2) 1.3442(3) 0.0749(2) 0.0392(6) Uani d 1 C
C15 0.1252(2) 1.4764(3) 0.0101(3) 0.0461(7) Uani d 1 C
C18 0.0690(3) 1.1948(4) -0.0978(3) 0.0492(8) Uani d 1 C
C16 0.0729(3) 1.4671(4) -0.1083(3) 0.0487(8) Uani d 1 C
C6 0.5637(3) 0.9089(4) 0.3941(3) 0.0493(7) Uani d 1 C
C8 0.5391(3) 0.7124(4) 0.5055(3) 0.0565(9) Uani d 1 C
C17 0.0440(3) 1.3279(4) -0.1623(3) 0.0524(8) Uani d 1 C
C7 0.6085(3) 0.8036(4) 0.4829(3) 0.0543(8) Uani d 1 C
C9 0.4248(3) 0.7268(4) 0.4411(3) 0.0499(8) Uani d 1 C

loop_
_atom_site_aniso_label
_atom_site_aniso_U_11
_atom_site_aniso_U_22
_atom_site_aniso_U_33
_atom_site_aniso_U_12
_atom_site_aniso_U_13
_atom_site_aniso_U_23
P3 0.0513(5) 0.0339(4) 0.0411(4) 0.0032(3) 0.0190(4) 0.0012(3)
Cl 0.0814(6) 0.0606(5) 0.0402(4) 0.0181(4) 0.0180(4) -0.0057(4)
O12 0.0512(12) 0.0374(11) 0.0448(11) 0.0059(9) 0.0221(10) 0.0077(9)
O2 0.0485(12) 0.0364(11) 0.0491(12) -0.0017(9) 0.0172(10) 0.0037(9)
O4 0.0522(12) 0.0467(12) 0.0469(12) 0.0023(10) 0.0272(10) 0.0058(9)
C13 0.0341(14) 0.0374(15) 0.0401(15) 0.0042(12) 0.0150(12) 0.0055(12)
O20 0.0762(16) 0.0505(13) 0.0472(13) 0.0079(11) 0.0209(12) -0.0036(10)
C5 0.0446(18) 0.0414(17) 0.056(2) -0.0021(14) 0.0225(16) 0.0040(14)
C1 0.0480(18) 0.0446(18) 0.0490(18) 0.0013(15) 0.0263(15) 0.0066(14)
C11 0.0438(16) 0.0343(15) 0.0423(16) 0.0023(12) 0.0200(13) -0.0033(12)
C10 0.0479(16) 0.0352(14) 0.0398(15) 0.0042(13) 0.0229(13) -0.0013(12)
C14 0.0357(14) 0.0394(15) 0.0399(15) 0.0051(12) 0.0156(12) -0.0010(12)
C15 0.0447(17) 0.0339(16) 0.059(2) 0.0014(13) 0.0240(15) -0.0036(14)
C18 0.0503(18) 0.0426(18) 0.0434(17) -0.0018(14) 0.0128(14) -0.0012(14)
C16 0.0493(18) 0.0433(17) 0.0520(19) 0.0093(14) 0.0226(15) 0.0146(15)
C6 0.0457(18) 0.0454(17) 0.0553(19) 0.0004(15) 0.0226(15) -0.0045(15)
C8 0.065(2) 0.0465(19) 0.0435(18) 0.0142(17) 0.0136(17) 0.0053(15)
C17 0.056(2) 0.054(2) 0.0373(17) 0.0047(16) 0.0141(15) 0.0068(15)
C7 0.0473(19) 0.052(2) 0.0502(19) 0.0094(16) 0.0123(16) -0.0071(15)
C9 0.060(2) 0.0443(18) 0.0452(18) 0.0018(16) 0.0248(16) 0.0043(14)

loop_
_atom_type_symbol
_atom_type_description
_atom_type_scat_dispersion_real
_atom_type_scat_dispersion_imag
_atom_type_scat_source
C C 0.0033 0.0016 'International Tables Vol C Tables 4.2.6.8 and 6.1.1.4'
H H 0.0000 0.0000 'International Tables Vol C Tables 4.2.6.8 and 6.1.1.4'
O O 0.0106 0.0060 'International Tables Vol C Tables 4.2.6.8 and 6.1.1.4'
P P 0.1023 0.0942 'International Tables Vol C Tables 4.2.6.8 and 6.1.1.4'
Cl Cl 0.1484 0.1585 'International Tables Vol C Tables 4.2.6.8 and 6.1.1.4'

loop_
_geom_angle_atom_site_label_1
_geom_angle_atom_site_label_2
_geom_angle_atom_site_label_3
_geom_angle
_geom_angle_publ_flag
O20 P3 O2 113.20(10) y
O20 P3 O4 111.20(10) ?
O2 P3 O4 108.40(10) y
O20 P3 O12 116.30(10) y
O2 P3 O12 100.83(11) ?
O4 P3 O12 106.10(10) y
C13 O12 P3 123.3(2) y
C1 O2 P3 123.2(2) y
C5 O4 P3 123.0(2) y
C18 C13 C14 119.6(3) ?
C18 C13 O12 121.4(3) ?
C14 C13 O12 118.9(2) ?
O4 C5 C11 113.0(2) ?
O4 C5 H5B 107.3(19) ?
C11 C5 H5B 111.1(19) ?
O4 C5 H5A 103.6(19) ?
C11 C5 H5A 110.2(19) ?
H5B C5 H5A 111(3) ?
O2 C1 C10 112.4(2) ?
O2 C1 H1A 108.1(17) ?
C10 C1 H1A 109.3(18) ?
O2 C1 H1B 103.9(17) ?
C10 C1 H1B 113.7(17) ?
H1A C1 H1B 109(2) ?
C6 C11 C10 119.4(3) ?
C6 C11 C5 119.8(3) ?
C10 C11 C5 120.8(3) ?
C9 C10 C11 119.0(3) ?
C9 C10 C1 119.3(3) ?
C11 C10 C1 121.7(3) ?
C15 C14 C13 120.3(3) y
C15 C14 Cl 119.1(2) ?
C13 C14 Cl 120.6(2) ?
C16 C15 C14 119.6(3) ?
C16 C15 H15 123.6(19) ?
C14 C15 H15 116.7(19) ?
C13 C18 C17 119.8(3) ?
C13 C18 H18 117(2) ?
C17 C18 H18 123(2) ?
C17 C16 C15 120.5(3) ?
C17 C16 H16 121(2) ?
C15 C16 H16 118(2) ?
C7 C6 C11 120.9(3) ?
C7 C6 H6 118(2) ?
C11 C6 H6 121(2) ?
C7 C8 C9 120.4(3) ?
C7 C8 H8 120(2) ?
C9 C8 H8 119(2) ?
C16 C17 C18 120.2(3) ?
C16 C17 H17 122(3) ?
C18 C17 H17 117(3) ?
C8 C7 C6 119.7(3) ?
C8 C7 H7 120.9(19) ?
C6 C7 H7 119.4(19) ?
C8 C9 C10 120.6(3) ?
C8 C9 H9 121(2) ?
C10 C9 H9 118(2) ?

loop_
_geom_bond_atom_site_label_1
_geom_bond_atom_site_label_2
_geom_bond_distance
_geom_bond_publ_flag
P3 O20 1.449(2) y
P3 O2 1.553(2) y
P3 O4 1.562(2) y
P3 O12 1.594(2) y
Cl C14 1.732(3) y
O12 C13 1.398(3) y
O2 C1 1.461(4) y
O4 C5 1.461(4) y
C13 C18 1.377(4) ?
C13 C14 1.380(4) ?
C5 C11 1.499(4) y
C5 H5B 0.93(3) ?
C5 H5A 0.94(3) ?
C1 C10 1.492(4) y
C1 H1A 0.92(3) ?
C1 H1B 0.97(3) ?
C11 C6 1.385(4) ?
C11 C10 1.397(4) y
C10 C9 1.389(4) ?
C14 C15 1.377(4) ?
C15 C16 1.371(4) ?
C15 H15 0.93(3) ?
C18 C17 1.380(4) ?
C18 H18 0.89(3) ?
C16 C17 1.366(5) ?
C16 H16 0.90(3) ?
C6 C7 1.379(5) ?
C6 H6 0.93(4) ?
C8 C7 1.368(5) ?
C8 C9 1.379(5) ?
C8 H8 0.94(3) ?
C17 H17 0.88(4) ?
C7 H7 0.97(3) ?
C9 H9 0.90(3) ?

loop_
_geom_torsion_atom_site_label_1
_geom_torsion_atom_site_label_2
_geom_torsion_atom_site_label_3
_geom_torsion_atom_site_label_4
_geom_torsion
_geom_torsion_publ_flag
O20 P3 O12 C13 -54.5(2) ?
O2 P3 O12 C13 -177.3(2) ?
O4 P3 O12 C13 69.7(2) ?
O20 P3 O2 C1 176.5(2) ?
O4 P3 O2 C1 52.6(2) y
O12 P3 O2 C1 -58.6(2) ?
O20 P3 O4 C5 -177.2(2) ?
O2 P3 O4 C5 -52.1(2) y
O12 P3 O4 C5 55.5(2) ?
P3 O12 C13 C18 53.1(3) ?
P3 O12 C13 C14 -130.0(2) ?
P3 O4 C5 C11 78.6(3) y
P3 O2 C1 C10 -79.3(3) y
O4 C5 C11 C6 118.7(3) ?
O4 C5 C11 C10 -63.7(4) y
C6 C11 C10 C9 -1.6(4) ?
C5 C11 C10 C9 -179.1(3) ?
C6 C11 C10 C1 176.8(3) ?
C5 C11 C10 C1 -0.7(4) y
O2 C1 C10 C9 -117.0(3) ?
O2 C1 C10 C11 64.6(4) y
C18 C13 C14 C15 -2.1(4) ?
O12 C13 C14 C15 -179.0(2) ?
C18 C13 C14 Cl 177.1(2) ?
O12 C13 C14 Cl 0.2(4) ?
C13 C14 C15 C16 1.3(4) ?
Cl C14 C15 C16 -177.8(2) ?
C14 C13 C18 C17 1.2(5) ?
O12 C13 C18 C17 178.0(3) ?
C14 C15 C16 C17 0.3(5) ?
C10 C11 C6 C7 0.1(4) ?
C5 C11 C6 C7 177.7(3) ?
C15 C16 C17 C18 -1.2(5) ?
C13 C18 C17 C16 0.4(5) ?
C9 C8 C7 C6 -0.9(5) ?
C11 C6 C7 C8 1.2(5) ?
C7 C8 C9 C10 -0.6(5) ?
C11 C10 C9 C8 1.8(4) ?
C1 C10 C9 C8 -176.6(3) ?

loop_
_cod_related_entry_id
_cod_related_entry_database
_cod_related_entry_code
1 ChemSpider 21126660
